data_8105704
loop_
_publ_author_name
'Wang, Hua-Rui'

_publ_section_title
;
 The crystal structure of poly[(\m2-terephthalato-\k4 O,O&#x2032;:
 O&#x2033;,O&#x2034;)-(\m4-terephthalato-\k4
 O:O&#x2032;:O&#x2033;:O&#x2034;)-{\m4-(1,2,4,5-tetrakis(1,2,4-triazol-1-ylmethyl)-benzene-\k4
 O:O&#x2032;:O&#x2033;,O&#x2034;)}dicadmium(II)]&#x00A0;-- water&#x00A0;--
 acetronitrile (1/2/2), C38H36N14O10Cd2
;
_journal_issue 3
_journal_name_full 'Zeitschrift f\"ur Kristallographie - New Crystal Structures'
_journal_page_first 389
_journal_page_last 391
_journal_paper_doi 10.1515/ncrs-2022-0053
_journal_volume 237
_journal_year 2022
_chemical_formula_moiety 'C34 H26 Cd2 N12 O8, 2(H2 O), 2(C2 H3 N)'
_chemical_formula_sum 'C38 H36 Cd2 N14 O10'
_chemical_formula_weight 1073.61
_space_group_crystal_system triclinic
_space_group_IT_number 2
_space_group_name_Hall '-P 1'
_space_group_name_H-M_alt 'P -1'
_atom_sites_solution_hydrogens mixed
_atom_sites_solution_primary direct
_cell_angle_alpha 84.18(3)
_cell_angle_beta 72.02(3)
_cell_angle_gamma 75.28(3)
_cell_formula_units_Z 1
_cell_length_a 10.220(2)
_cell_length_b 10.685(2)
_cell_length_c 10.777(2)
_cell_measurement_reflns_used 4003
_cell_measurement_temperature 293(2)
_cell_measurement_theta_max 27.8764
_cell_measurement_theta_min 1.9872
_cell_volume 1082.3(4)
_computing_molecular_graphics 'Olex2 1.5-alpha (Dolomanov et al., 2009)'
_computing_publication_material 'Olex2 1.5-alpha (Dolomanov et al., 2009)'
_computing_structure_refinement 'SHELXL 2014/7 (Sheldrick, 2015)'
_computing_structure_solution 'SHELXS  (Sheldrick, 2008)'
_diffrn_ambient_temperature 293
_diffrn_measured_fraction_theta_full 0.992
_diffrn_measured_fraction_theta_max 0.982
_diffrn_measurement_device_type 'Rigaku Saturn 724 CCD'
_diffrn_measurement_method '\w scans'
_diffrn_radiation_monochromator graphite
_diffrn_radiation_type MoK\a
_diffrn_radiation_wavelength 0.71073
_diffrn_reflns_av_R_equivalents 0.0210
_diffrn_reflns_av_unetI/netI 0.0240
_diffrn_reflns_Laue_measured_fraction_full 0.992
_diffrn_reflns_Laue_measured_fraction_max 0.982
_diffrn_reflns_limit_h_max 13
_diffrn_reflns_limit_h_min -13
_diffrn_reflns_limit_k_max 14
_diffrn_reflns_limit_k_min -14
_diffrn_reflns_limit_l_max 13
_diffrn_reflns_limit_l_min -14
_diffrn_reflns_number 13220
_diffrn_reflns_point_group_measured_fraction_full 0.992
_diffrn_reflns_point_group_measured_fraction_max 0.982
_diffrn_reflns_theta_full 25.242
_diffrn_reflns_theta_max 27.917
_diffrn_reflns_theta_min 2.764
_exptl_absorpt_coefficient_mu 1.055
_exptl_absorpt_correction_type none
_exptl_crystal_colour colourless
_exptl_crystal_colour_primary colourless
_exptl_crystal_density_diffrn 1.647
_exptl_crystal_density_method 'not measured'
_exptl_crystal_description block
_exptl_crystal_F_000 538
_exptl_crystal_size_max 0.29
_exptl_crystal_size_mid 0.25
_exptl_crystal_size_min 0.24
_refine_diff_density_max 0.918
_refine_diff_density_min -0.548
_refine_diff_density_rms 0.082
_refine_ls_extinction_coef .
_refine_ls_extinction_method none
_refine_ls_goodness_of_fit_ref 1.103
_refine_ls_hydrogen_treatment constr
_refine_ls_matrix_type full
_refine_ls_number_parameters 317
_refine_ls_number_reflns 5081
_refine_ls_number_restraints 72
_refine_ls_restrained_S_all 1.112
_refine_ls_R_factor_all 0.0289
_refine_ls_R_factor_gt 0.0268
_refine_ls_shift/su_max 0.001
_refine_ls_shift/su_mean 0.000
_refine_ls_structure_factor_coef Fsqd
_refine_ls_weighting_details 'w=1/[\s^2^(Fo^2^)+(0.0354P)^2^+0.9668P] where P=(Fo^2^+2Fc^2^)/3'
_refine_ls_weighting_scheme calc
_refine_ls_wR_factor_gt 0.0666
_refine_ls_wR_factor_ref 0.0732
_reflns_Friedel_coverage 0.000
_reflns_Friedel_fraction_full .
_reflns_Friedel_fraction_max .
_reflns_number_gt 4850
_reflns_number_total 5081
_reflns_threshold_expression 'I > 2\s(I)'
_cod_data_source_file suppl_j_ncrs-2022-0053_suppl.cif
_cod_data_source_block a
_cod_database_code 8105704
_shelx_space_group_comment
;
The symmetry employed for this shelxl refinement is uniquely defined
by the following loop, which should always be used as a source of
symmetry information in preference to the above space-group names.
They are only intended as comments.
;
_olex2_refinement_description
;
1. Fixed Uiso
 At 1.2 times of:
  All C(H) groups, All C(H,H) groups, All C(H,H,H,H) groups
 At 1.5 times of:
  All C(H,H,H) groups, All O(H,H) groups
2. Restrained distances
 C5-C4 = C19-C1
 1.45 with sigma of 0.02
 N8-C5 = N4-C1
 1.2 with sigma of 0.02
 N4A-N5A \\sim N6A-C18A
 with sigma of 0.02
 N4A-N5A \\sim C18A-N6A
 with sigma of 0.02
 N6A-N4A \\sim N5A-C7A
 with sigma of 0.02
 N4A-C7A \\sim N6A-C7A \\sim N6A-N5A \\sim N5A-C18A \\sim N4A-C18A \\sim N7-C18
\\sim N5-C18 \\sim N6-N5 ~
 N6-C7 \\sim N7-C7
 with sigma of 0.02
3. Rigid bond restraints
 C5, N8, C4
 with sigma for 1-2 distances of 0.01 and sigma for 1-3 distances of 0.01
4. Uiso/Uaniso restraints and constraints
Uanis(C5) \\sim Ueq, Uanis(N8) \\sim Ueq, Uanis(C4) \\sim Ueq: with sigma of
0.01 and sigma for terminal atoms of 0.02
Uanis(N4A) = Uanis(C18) = Uanis(C18A)
Uanis(N5) = Uanis(N5A)
Uanis(N6) = Uanis(N6A)
Uanis(N4A) = Uanis(N7)
Uanis(C7A) = Uanis(C7)
Uanis(N4) = Uanis(N8)
Uanis(C1) = Uanis(C5)
Uanis(C19) = Uanis(C4)
5. Others
 Sof(H14C)=Sof(H14D)=Sof(N4A)=Sof(N5A)=Sof(N6A)=Sof(C7A)=Sof(H7A)=Sof(C18A)=
 Sof(H18A)=1-FVAR(1)
 Sof(H14A)=Sof(H14B)=Sof(N5)=Sof(N6)=Sof(N7)=Sof(C7)=Sof(H7)=Sof(C18)=Sof(H18)=
 FVAR(1)
 Sof(N8)=Sof(C4)=Sof(H4A)=Sof(H4B)=Sof(H4C)=Sof(C5)=1-FVAR(2)
 Sof(N4)=Sof(C1)=Sof(C19)=Sof(H19A)=Sof(H19B)=Sof(H19C)=FVAR(2)
6.a Riding coordinates:
 O6(H6A,H6B)
6.b Secondary CH2 refined with riding coordinates:
 C14(H14A,H14B), C14(H14C,H14D), C22(H22A,H22B)
6.c Aromatic/amide H refined with riding coordinates:
 C6(H6), C10(H10), C13(H13), C15(H15), C16(H16), C24(H24), C25(H25), C7(H7),
 C18(H18), C7A(H7A), C18A(H18A)
6.d Idealised Me refined as rotating group:
 C19(H19A,H19B,H19C), C4(H4A,H4B,H4C)
;
_olex2_submission_special_instructions 'No special instructions were received'

loop_
_space_group_symop_operation_xyz
'x, y, z'
'-x, -y, -z'

loop_
_atom_site_label
_atom_site_type_symbol
_atom_site_fract_x
_atom_site_fract_y
_atom_site_fract_z
_atom_site_U_iso_or_equiv
_atom_site_adp_type
_atom_site_occupancy
_atom_site_site_symmetry_order
_atom_site_calc_flag
_atom_site_refinement_flags_posn
_atom_site_refinement_flags_adp
_atom_site_refinement_flags_occupancy
_atom_site_disorder_assembly
_atom_site_disorder_group
Cd1 Cd 0.10338(2) 0.36516(2) 0.85953(2) 0.02185(6) Uani 1 1 d . . . . .
O1 O -0.12044(19) 0.3947(2) 0.8383(2) 0.0413(5) Uani 1 1 d . . . . .
O2 O 0.3438(2) 0.2290(2) 0.7716(2) 0.0455(5) Uani 1 1 d . . . . .
O3 O 0.1755(2) 0.2144(2) 0.6919(2) 0.0405(5) Uani 1 1 d . . . . .
O4 O 0.1455(2) 0.4721(3) 1.0112(2) 0.0525(6) Uani 1 1 d . . . . .
N1 N 0.1588(3) -0.4840(2) 1.6969(2) 0.0364(5) Uani 1 1 d . . . . .
N2 N 0.2742(4) -0.3785(4) 1.5259(4) 0.0703(10) Uani 1 1 d . . . . .
N3 N 0.1365(3) -0.3577(2) 1.5306(2) 0.0369(5) Uani 1 1 d . . . . .
C2 C -0.1965(2) 0.4702(3) 0.9282(2) 0.0288(5) Uani 1 1 d . . . . .
C3 C -0.3544(2) 0.4877(2) 0.9646(2) 0.0264(5) Uani 1 1 d . . . . .
C6 C 0.2823(4) -0.4554(4) 1.6260(4) 0.0636(11) Uani 1 1 d . . . . .
H6 H 0.3664 -0.4881 1.6472 0.076 Uiso 1 1 calc R U . . .
C8 C 0.3009(3) 0.1835(2) 0.6921(3) 0.0315(5) Uani 1 1 d . . . . .
C9 C 0.4052(3) 0.0878(2) 0.5928(2) 0.0309(5) Uani 1 1 d . . . . .
C10 C 0.0006(3) 0.0935(2) 1.4043(2) 0.0315(5) Uani 1 1 d . . . . .
H10 H 0.0012 0.1572 1.3388 0.038 Uiso 1 1 calc R U . . .
C11 C 0.0426(3) -0.0357(2) 1.3695(2) 0.0266(5) Uani 1 1 d . . . . .
C13 C -0.4432(3) 0.5673(3) 1.0662(3) 0.0381(6) Uani 1 1 d . . . . .
H13 H -0.4057 0.6121 1.1111 0.046 Uiso 1 1 calc R U . . .
C14 C 0.0863(3) -0.0715(2) 1.2265(2) 0.0355(6) Uani 1 1 d . . . . .
H14A H 0.1879 -0.1056 1.1967 0.043 Uiso 0.879(3) 1 calc R U P A 1
H14B H 0.0414 -0.1390 1.2187 0.043 Uiso 0.879(3) 1 calc R U P A 1
H14C H 0.1723 -0.1399 1.2083 0.043 Uiso 0.121(3) 1 calc R U P A 2
H14D H 0.0128 -0.1047 1.2113 0.043 Uiso 0.121(3) 1 calc R U P A 2
C15 C 0.0711(3) -0.4213(3) 1.6313(3) 0.0358(6) Uani 1 1 d . . . . .
H15 H -0.0242 -0.4222 1.6534 0.043 Uiso 1 1 calc R U . . .
C16 C 0.3558(3) 0.0119(3) 0.5287(3) 0.0411(7) Uani 1 1 d . . . . .
H16 H 0.2590 0.0196 0.5477 0.049 Uiso 1 1 calc R U . . .
C17 C 0.0425(3) -0.1309(2) 1.4664(2) 0.0293(5) Uani 1 1 d . . . . .
C22 C 0.0792(4) -0.2732(3) 1.4348(3) 0.0472(8) Uani 1 1 d . . . . .
H22A H -0.0052 -0.2966 1.4312 0.057 Uiso 1 1 calc R U . . .
H22B H 0.1482 -0.2869 1.3493 0.057 Uiso 1 1 calc R U . . .
C24 C 0.5497(3) 0.0758(3) 0.5637(3) 0.0414(7) Uani 1 1 d . . . . .
H24 H 0.5836 0.1265 0.6060 0.050 Uiso 1 1 calc R U . . .
C25 C -0.4119(3) 0.4203(3) 0.9000(3) 0.0385(6) Uani 1 1 d . . . . .
H25 H -0.3524 0.3660 0.8328 0.046 Uiso 1 1 calc R U . . .
N5 N 0.0472(3) 0.0383(2) 1.1441(2) 0.0299(6) Uani 0.879(3) 1 d D . P A 1
N6 N -0.0911(3) 0.0843(3) 1.1479(3) 0.0420(6) Uani 0.879(3) 1 d D . P A 1
N7 N 0.0426(3) 0.2091(2) 1.0167(2) 0.0325(6) Uani 0.879(3) 1 d D . P A 1
C7 C -0.0883(3) 0.1861(3) 1.0703(3) 0.0366(7) Uani 0.879(3) 1 d D . P A 1
H7 H -0.1690 0.2385 1.0531 0.044 Uiso 0.879(3) 1 calc R U P A 1
C18 C 0.1242(3) 0.1139(3) 1.0658(3) 0.0324(6) Uani 0.879(3) 1 d D . P A 1
H18 H 0.2215 0.1016 1.0481 0.039 Uiso 0.879(3) 1 calc R U P A 1
N4A N 0.1196(18) 0.2073(15) 1.0188(17) 0.0325(6) Uani 0.121(3) 1 d D . P A 2
N5A N 0.1094(18) 0.0340(16) 1.1408(19) 0.0299(6) Uani 0.121(3) 1 d D . P A 2
N6A N 0.2382(17) 0.0563(16) 1.1208(19) 0.0420(6) Uani 0.121(3) 1 d D . P A 2
C7A C 0.2374(19) 0.1705(17) 1.057(2) 0.0366(7) Uani 0.121(3) 1 d D . P A 2
H7A H 0.3068 0.2168 1.0418 0.044 Uiso 0.121(3) 1 calc R U P A 2
C18A C 0.0372(18) 0.1271(18) 1.0782(19) 0.0324(6) Uani 0.121(3) 1 d D . P A 2
H18A H -0.0549 0.1346 1.0765 0.039 Uiso 0.121(3) 1 calc R U P A 2
O6 O 0.5457(6) 0.0841(5) 0.8968(5) 0.159(2) Uani 1 1 d . . . . .
H6A H 0.6322 0.0571 0.8540 0.239 Uiso 1 1 d R U . . .
H6B H 0.5029 0.1357 0.8488 0.239 Uiso 1 1 d R U . . .
N4 N 0.7325(17) -0.249(2) 0.7327(19) 0.151(4) Uani 0.384(8) 1 d D . P B 3
C1 C 0.6128(19) -0.235(2) 0.749(2) 0.116(4) Uani 0.384(8) 1 d D . P B 3
C19 C 0.481(3) -0.255(4) 0.735(4) 0.127(6) Uani 0.384(8) 1 d D . P B 3
H19A H 0.4810 -0.2394 0.6460 0.190 Uiso 0.384(8) 1 calc R U P B 3
H19B H 0.4018 -0.1953 0.7897 0.190 Uiso 0.384(8) 1 calc R U P B 3
H19C H 0.4738 -0.3418 0.7614 0.190 Uiso 0.384(8) 1 calc R U P B 3
N8 N 0.7420(11) -0.3494(13) 0.6303(12) 0.151(4) Uani 0.616(8) 1 d D U P B 4
C4 C 0.4824(16) -0.219(2) 0.7783(19) 0.127(6) Uani 0.616(8) 1 d D U P B 4
H4A H 0.4098 -0.2354 0.7477 0.190 Uiso 0.616(8) 1 calc R U P B 4
H4B H 0.4788 -0.1275 0.7699 0.190 Uiso 0.616(8) 1 calc R U P B 4
H4C H 0.4676 -0.2457 0.8682 0.190 Uiso 0.616(8) 1 calc R U P B 4
C5 C 0.6274(12) -0.2934(13) 0.6968(13) 0.116(4) Uani 0.616(8) 1 d D U P B 4

loop_
_atom_site_aniso_label
_atom_site_aniso_U_11
_atom_site_aniso_U_22
_atom_site_aniso_U_33
_atom_site_aniso_U_23
_atom_site_aniso_U_13
_atom_site_aniso_U_12
Cd1 0.02265(9) 0.02100(9) 0.01963(9) -0.00006(6) -0.00472(6) -0.00314(6)
O1 0.0218(9) 0.0502(12) 0.0472(12) -0.0189(9) -0.0042(8) -0.0004(8)
O2 0.0370(11) 0.0503(12) 0.0456(12) -0.0252(10) -0.0110(9) 0.0039(9)
O3 0.0277(9) 0.0437(11) 0.0426(11) -0.0184(9) -0.0037(8) 0.0033(8)
O4 0.0277(10) 0.0800(17) 0.0568(14) -0.0319(12) -0.0128(9) -0.0129(10)
N1 0.0419(13) 0.0301(11) 0.0345(12) 0.0096(9) -0.0112(10) -0.0078(9)
N2 0.0552(19) 0.073(2) 0.075(2) 0.0352(18) -0.0126(16) -0.0245(16)
N3 0.0562(15) 0.0227(10) 0.0284(11) 0.0036(8) -0.0121(10) -0.0054(10)
C2 0.0203(11) 0.0385(13) 0.0272(12) -0.0036(10) -0.0073(9) -0.0049(9)
C3 0.0188(10) 0.0315(12) 0.0283(12) -0.0066(9) -0.0073(9) -0.0020(9)
C6 0.0452(19) 0.068(2) 0.077(3) 0.039(2) -0.0238(18) -0.0215(17)
C8 0.0324(13) 0.0247(12) 0.0298(12) -0.0052(9) -0.0018(10) -0.0004(10)
C9 0.0284(12) 0.0301(12) 0.0284(12) -0.0083(10) -0.0032(9) -0.0003(10)
C10 0.0540(16) 0.0230(11) 0.0178(11) 0.0036(9) -0.0112(10) -0.0103(11)
C11 0.0386(13) 0.0226(11) 0.0188(10) 0.0008(8) -0.0089(9) -0.0074(9)
C13 0.0258(12) 0.0504(16) 0.0403(15) -0.0234(12) -0.0072(10) -0.0074(11)
C14 0.0607(18) 0.0243(12) 0.0183(11) 0.0012(9) -0.0095(11) -0.0078(11)
C15 0.0419(15) 0.0263(12) 0.0356(14) 0.0063(10) -0.0115(11) -0.0044(11)
C16 0.0243(12) 0.0448(16) 0.0496(17) -0.0217(13) -0.0032(11) -0.0015(11)
C17 0.0454(14) 0.0202(11) 0.0217(11) 0.0003(9) -0.0116(10) -0.0050(10)
C22 0.094(3) 0.0230(13) 0.0240(13) 0.0028(10) -0.0247(15) -0.0048(14)
C24 0.0329(14) 0.0459(16) 0.0442(16) -0.0228(13) -0.0049(12) -0.0065(12)
C25 0.0227(12) 0.0494(16) 0.0410(15) -0.0261(13) -0.0025(10) -0.0031(11)
N5 0.0429(16) 0.0265(11) 0.0197(10) 0.0012(8) -0.0083(12) -0.0088(12)
N6 0.0446(16) 0.0441(16) 0.0392(15) 0.0092(12) -0.0130(12) -0.0166(12)
N7 0.0384(15) 0.0281(12) 0.0284(12) 0.0065(9) -0.0082(11) -0.0080(11)
C7 0.0376(16) 0.0397(17) 0.0306(15) 0.0085(12) -0.0096(12) -0.0098(13)
C18 0.0404(17) 0.0322(15) 0.0220(13) 0.0053(11) -0.0070(12) -0.0095(13)
N4A 0.0384(15) 0.0281(12) 0.0284(12) 0.0065(9) -0.0082(11) -0.0080(11)
N5A 0.0429(16) 0.0265(11) 0.0197(10) 0.0012(8) -0.0083(12) -0.0088(12)
N6A 0.0446(16) 0.0441(16) 0.0392(15) 0.0092(12) -0.0130(12) -0.0166(12)
C7A 0.0376(16) 0.0397(17) 0.0306(15) 0.0085(12) -0.0096(12) -0.0098(13)
C18A 0.0404(17) 0.0322(15) 0.0220(13) 0.0053(11) -0.0070(12) -0.0095(13)
O6 0.150(5) 0.173(5) 0.158(5) 0.043(4) -0.094(4) -0.004(4)
N4 0.098(5) 0.191(10) 0.147(8) 0.043(6) -0.041(5) -0.015(6)
C1 0.100(5) 0.117(8) 0.112(8) 0.057(6) -0.031(4) -0.017(5)
C19 0.116(6) 0.137(13) 0.122(13) 0.046(8) -0.048(6) -0.023(5)
N8 0.098(5) 0.191(10) 0.147(8) 0.043(6) -0.041(5) -0.015(6)
C4 0.116(6) 0.137(13) 0.122(13) 0.046(8) -0.048(6) -0.023(5)
C5 0.100(5) 0.117(8) 0.112(8) 0.057(6) -0.031(4) -0.017(5)

loop_
_atom_type_symbol
_atom_type_description
_atom_type_scat_dispersion_real
_atom_type_scat_dispersion_imag
_atom_type_scat_source
C C 0.0033 0.0016 'International Tables Vol C Tables 4.2.6.8 and 6.1.1.4'
H H 0.0000 0.0000 'International Tables Vol C Tables 4.2.6.8 and 6.1.1.4'
Cd Cd -0.8075 1.2024 'International Tables Vol C Tables 4.2.6.8 and 6.1.1.4'
N N 0.0061 0.0033 'International Tables Vol C Tables 4.2.6.8 and 6.1.1.4'
O O 0.0106 0.0060 'International Tables Vol C Tables 4.2.6.8 and 6.1.1.4'

loop_
_geom_angle_atom_site_label_1
_geom_angle_atom_site_label_2
_geom_angle_atom_site_label_3
_geom_angle
_geom_angle_site_symmetry_1
_geom_angle_site_symmetry_3
O1 Cd1 O2 139.43(7) . .
O1 Cd1 O3 85.61(7) . .
O1 Cd1 C8 112.30(8) . .
O1 Cd1 N7 86.06(9) . .
O2 Cd1 C8 27.25(8) . .
O3 Cd1 O2 53.94(7) . .
O3 Cd1 C8 26.71(8) . .
O4 Cd1 O1 121.88(8) . .
O4 Cd1 O2 98.53(8) . .
O4 Cd1 O3 152.47(7) . .
O4 Cd1 N1 93.53(10) . 1_564
O4 Cd1 C8 125.77(8) . .
O4 Cd1 N7 89.30(10) . .
O4 Cd1 N4A 78.5(5) . .
N1 Cd1 O1 91.86(9) 1_564 .
N1 Cd1 O2 88.85(9) 1_564 .
N1 Cd1 O3 86.45(8) 1_564 .
N1 Cd1 C8 86.66(9) 1_564 .
N1 Cd1 N7 177.09(9) 1_564 .
N7 Cd1 O2 91.42(9) . .
N7 Cd1 O3 91.36(9) . .
N7 Cd1 C8 92.24(9) . .
N4A Cd1 O1 105.8(4) . .
N4A Cd1 O2 76.9(5) . .
N4A Cd1 O3 93.4(5) . .
N4A Cd1 N1 162.3(4) . 1_564
N4A Cd1 C8 85.3(5) . .
C2 O1 Cd1 103.25(16) . .
C8 O2 Cd1 89.13(16) . .
C8 O3 Cd1 94.55(16) . .
C2 O4 Cd1 165.7(2) 2_567 .
C6 N1 Cd1 132.9(2) . 1_546
C15 N1 Cd1 123.4(2) . 1_546
C15 N1 C6 102.3(2) . .
C6 N2 N3 102.9(3) . .
N2 N3 C22 121.6(3) . .
C15 N3 N2 109.4(2) . .
C15 N3 C22 129.0(3) . .
O1 C2 C3 118.2(2) . .
O4 C2 O1 122.1(2) 2_567 .
O4 C2 C3 119.7(2) 2_567 .
C13 C3 C2 120.5(2) . .
C25 C3 C2 120.0(2) . .
C25 C3 C13 119.4(2) . .
N1 C6 H6 122.7 . .
N2 C6 N1 114.6(3) . .
N2 C6 H6 122.7 . .
O2 C8 Cd1 63.62(13) . .
O2 C8 C9 119.3(2) . .
O3 C8 Cd1 58.75(13) . .
O3 C8 O2 122.3(2) . .
O3 C8 C9 118.4(2) . .
C9 C8 Cd1 176.13(19) . .
C16 C9 C8 119.7(2) . .
C24 C9 C8 120.9(2) . .
C24 C9 C16 119.4(2) . .
C11 C10 H10 118.7 . .
C11 C10 C17 122.5(2) . 2_558
C17 C10 H10 118.7 2_558 .
C10 C11 C14 120.4(2) . .
C17 C11 C10 119.0(2) . .
C17 C11 C14 120.6(2) . .
C3 C13 H13 120.2 . .
C25 C13 C3 119.5(2) 2_467 .
C25 C13 H13 120.2 2_467 .
C11 C14 H14A 109.2 . .
C11 C14 H14B 109.2 . .
C11 C14 H14C 109.1 . .
C11 C14 H14D 109.1 . .
H14A C14 H14B 107.9 . .
H14C C14 H14D 107.8 . .
N5 C14 C11 112.1(2) . .
N5 C14 H14A 109.2 . .
N5 C14 H14B 109.2 . .
N5A C14 C11 112.6(9) . .
N5A C14 H14C 109.1 . .
N5A C14 H14D 109.1 . .
N1 C15 H15 124.6 . .
N3 C15 N1 110.8(3) . .
N3 C15 H15 124.6 . .
C9 C16 H16 119.8 . .
C9 C16 C24 120.4(3) . 2_656
C24 C16 H16 119.8 2_656 .
C10 C17 C22 120.2(2) 2_558 .
C11 C17 C10 118.5(2) . 2_558
C11 C17 C22 121.3(2) . .
N3 C22 C17 112.7(2) . .
N3 C22 H22A 109.1 . .
N3 C22 H22B 109.1 . .
C17 C22 H22A 109.1 . .
C17 C22 H22B 109.1 . .
H22A C22 H22B 107.8 . .
C9 C24 C16 120.2(3) . 2_656
C9 C24 H24 119.9 . .
C16 C24 H24 119.9 2_656 .
C3 C25 C13 121.0(2) . 2_467
C3 C25 H25 119.5 . .
C13 C25 H25 119.5 2_467 .
N6 N5 C14 119.7(3) . .
C18 N5 C14 130.7(3) . .
C18 N5 N6 109.4(3) . .
C7 N6 N5 103.1(3) . .
C7 N7 Cd1 126.6(2) . .
C18 N7 Cd1 129.8(2) . .
C18 N7 C7 103.2(3) . .
N6 C7 N7 114.1(3) . .
N6 C7 H7 123.0 . .
N7 C7 H7 123.0 . .
N5 C18 H18 124.9 . .
N7 C18 N5 110.1(3) . .
N7 C18 H18 124.9 . .
C7A N4A Cd1 120.3(10) . .
C18A N4A Cd1 132.3(11) . .
C18A N4A C7A 106.9(9) . .
N6A N5A C14 112.8(12) . .
C18A N5A C14 138.7(13) . .
C18A N5A N6A 108.2(9) . .
C7A N6A N5A 106.6(9) . .
N4A C7A H7A 125.7 . .
N6A C7A N4A 108.7(10) . .
N6A C7A H7A 125.7 . .
N4A C18A N5A 108.4(10) . .
N4A C18A H18A 125.8 . .
N5A C18A H18A 125.8 . .
H6A O6 H6B 109.5 . .
N4 C1 C19 159(3) . .
C1 C19 H19A 109.5 . .
C1 C19 H19B 109.5 . .
C1 C19 H19C 109.5 . .
H19A C19 H19B 109.5 . .
H19A C19 H19C 109.5 . .
H19B C19 H19C 109.5 . .
H4A C4 H4B 109.5 . .
H4A C4 H4C 109.5 . .
H4B C4 H4C 109.5 . .
C5 C4 H4A 109.5 . .
C5 C4 H4B 109.5 . .
C5 C4 H4C 109.5 . .
N8 C5 C4 178.2(16) . .

loop_
_geom_bond_atom_site_label_1
_geom_bond_atom_site_label_2
_geom_bond_distance
_geom_bond_site_symmetry_2
Cd1 O1 2.308(2) .
Cd1 O2 2.465(2) .
Cd1 O3 2.359(2) .
Cd1 O4 2.286(2) .
Cd1 N1 2.295(2) 1_564
Cd1 C8 2.751(3) .
Cd1 N7 2.311(2) .
Cd1 N4A 2.295(13) .
O1 C2 1.252(3) .
O2 C8 1.260(3) .
O3 C8 1.240(3) .
O4 C2 1.238(3) 2_567
N1 Cd1 2.295(2) 1_546
N1 C6 1.351(4) .
N1 C15 1.320(4) .
N2 N3 1.353(4) .
N2 C6 1.299(5) .
N3 C15 1.311(4) .
N3 C22 1.463(3) .
C2 O4 1.238(3) 2_567
C2 C3 1.505(3) .
C3 C13 1.389(3) .
C3 C25 1.385(3) .
C6 H6 0.9300 .
C8 C9 1.514(3) .
C9 C16 1.388(4) .
C9 C24 1.386(4) .
C10 H10 0.9300 .
C10 C11 1.390(3) .
C10 C17 1.393(3) 2_558
C11 C14 1.526(3) .
C11 C17 1.383(3) .
C13 H13 0.9300 .
C13 C25 1.385(4) 2_467
C14 H14A 0.9700 .
C14 H14B 0.9700 .
C14 H14C 0.9700 .
C14 H14D 0.9700 .
C14 N5 1.447(3) .
C14 N5A 1.404(14) .
C15 H15 0.9300 .
C16 H16 0.9300 .
C16 C24 1.392(4) 2_656
C17 C10 1.392(3) 2_558
C17 C22 1.518(4) .
C22 H22A 0.9700 .
C22 H22B 0.9700 .
C24 C16 1.392(4) 2_656
C24 H24 0.9300 .
C25 C13 1.385(4) 2_467
C25 H25 0.9300 .
N5 N6 1.363(4) .
N5 C18 1.326(4) .
N6 C7 1.304(4) .
N7 C7 1.358(4) .
N7 C18 1.320(4) .
C7 H7 0.9300 .
C18 H18 0.9300 .
N4A C7A 1.345(14) .
N4A C18A 1.332(14) .
N5A N6A 1.345(14) .
N5A C18A 1.337(14) .
N6A C7A 1.337(14) .
C7A H7A 0.9300 .
C18A H18A 0.9300 .
O6 H6A 0.8500 .
O6 H6B 0.8501 .
N4 C1 1.153(16) .
C1 C19 1.466(18) .
C19 H19A 0.9600 .
C19 H19B 0.9600 .
C19 H19C 0.9600 .
N8 C5 1.207(12) .
C4 H4A 0.9600 .
C4 H4B 0.9600 .
C4 H4C 0.9600 .
C4 C5 1.531(15) .

loop_
_geom_torsion_atom_site_label_1
_geom_torsion_atom_site_label_2
_geom_torsion_atom_site_label_3
_geom_torsion_atom_site_label_4
_geom_torsion
_geom_torsion_site_symmetry_1
_geom_torsion_site_symmetry_2
_geom_torsion_site_symmetry_3
_geom_torsion_site_symmetry_4
Cd1 O1 C2 O4 12.4(3) . . . 2_567
Cd1 O1 C2 C3 -166.10(19) . . . .
Cd1 O2 C8 O3 -2.7(3) . . . .
Cd1 O2 C8 C9 177.1(2) . . . .
Cd1 O3 C8 O2 2.9(3) . . . .
Cd1 O3 C8 C9 -177.0(2) . . . .
Cd1 N1 C6 N2 168.1(3) 1_546 . . .
Cd1 N1 C15 N3 -169.49(18) 1_546 . . .
Cd1 N7 C7 N6 173.8(2) . . . .
Cd1 N7 C18 N5 -173.5(2) . . . .
Cd1 N4A C7A N6A -162.7(15) . . . .
Cd1 N4A C18A N5A 165.5(16) . . . .
O1 C2 C3 C13 178.1(3) . . . .
O1 C2 C3 C25 0.5(4) . . . .
O2 C8 C9 C16 163.1(3) . . . .
O2 C8 C9 C24 -17.6(4) . . . .
O3 C8 C9 C16 -17.0(4) . . . .
O3 C8 C9 C24 162.3(3) . . . .
O4 C2 C3 C13 -0.4(4) 2_567 . . .
O4 C2 C3 C25 -178.0(3) 2_567 . . .
N2 N3 C15 N1 0.7(4) . . . .
N2 N3 C22 C17 -81.6(4) . . . .
N3 N2 C6 N1 -1.2(5) . . . .
C2 C3 C13 C25 -178.5(3) . . . 2_467
C2 C3 C25 C13 178.5(3) . . . 2_467
C6 N1 C15 N3 -1.3(4) . . . .
C6 N2 N3 C15 0.3(4) . . . .
C6 N2 N3 C22 179.1(3) . . . .
C8 C9 C16 C24 179.4(3) . . . 2_656
C8 C9 C24 C16 -179.4(3) . . . 2_656
C10 C11 C14 N5 -13.2(4) . . . .
C10 C11 C14 N5A 13.7(8) . . . .
C10 C11 C17 C10 0.3(4) . . . 2_558
C10 C11 C17 C22 176.4(3) . . . .
C10 C17 C22 N3 -30.5(4) 2_558 . . .
C11 C14 N5 N6 -73.5(3) . . . .
C11 C14 N5 C18 101.2(4) . . . .
C11 C14 N5A N6A 81.3(18) . . . .
C11 C14 N5A C18A -92(3) . . . .
C11 C17 C22 N3 153.5(3) . . . .
C13 C3 C25 C13 0.9(5) . . . 2_467
C14 C11 C17 C10 -178.9(3) . . . 2_558
C14 C11 C17 C22 -2.8(4) . . . .
C14 N5 N6 C7 175.8(3) . . . .
C14 N5 C18 N7 -175.1(3) . . . .
C14 N5A N6A C7A -169.5(17) . . . .
C14 N5A C18A N4A 174(2) . . . .
C15 N1 C6 N2 1.6(5) . . . .
C15 N3 C22 C17 97.0(4) . . . .
C16 C9 C24 C16 -0.2(5) . . . 2_656
C17 C10 C11 C14 178.8(3) 2_558 . . .
C17 C10 C11 C17 -0.3(5) 2_558 . . .
C17 C11 C14 N5 165.9(3) . . . .
C17 C11 C14 N5A -167.2(8) . . . .
C22 N3 C15 N1 -178.0(2) . . . .
C24 C9 C16 C24 0.2(5) . . . 2_656
C25 C3 C13 C25 -0.9(5) . . . 2_467
N5 N6 C7 N7 -0.1(4) . . . .
N6 N5 C18 N7 0.0(4) . . . .
C7 N7 C18 N5 0.0(3) . . . .
C18 N5 N6 C7 0.0(3) . . . .
C18 N7 C7 N6 0.0(4) . . . .
N5A N6A C7A N4A -10(3) . . . .
N6A N5A C18A N4A 0(3) . . . .
C7A N4A C18A N5A -7(3) . . . .
C18A N4A C7A N6A 10(3) . . . .
C18A N5A N6A C7A 6(3) . . . .
